data_7219005
loop_
_publ_author_name
'Dey, Chandan'
'Banerjee, Rahul'
'Kundu, Tanay'
'Aiyappa, Harshitha Barike'

_publ_section_title
;
 Phosphate Enriched Polyoxometalate Based Ionic Salts for Proton
 Conduction
;
_journal_name_full 'RSC Adv.'
_journal_paper_doi 10.1039/C4RA07598F
_journal_year 2014
_chemical_formula_moiety 'H2 Mo12 Ni O62 P8, 2(C12 H13 N2),8(O)'
_chemical_formula_sum 'C24 H28 Mo12 N4 Ni O70 P8'
_chemical_formula_weight 2950.23
_space_group_crystal_system triclinic
_space_group_IT_number 2
_space_group_name_Hall '-P 1'
_space_group_name_H-M_alt 'P -1'
_symmetry_Int_Tables_number 2
_symmetry_space_group_name_Hall '-P 1'
_symmetry_space_group_name_H-M 'P -1'
_audit_creation_date 2014-11-22
_audit_creation_method
;
Olex2 1.2
(compiled 2014.11.21 svn.r3092 for OlexSys, GUI svn.r4949)
;
_audit_update_record
;
2014-11-23 deposited with the CCDC.
2014-12-02 downloaded from the CCDC.
;
_cell_angle_alpha 111.029(12)
_cell_angle_beta 109.293(12)
_cell_angle_gamma 101.693(13)
_cell_formula_units_Z 1
_cell_length_a 12.891(10)
_cell_length_b 13.743(10)
_cell_length_c 14.234(11)
_cell_measurement_reflns_used 4417
_cell_measurement_temperature 293(2)
_cell_measurement_theta_max 0.00
_cell_measurement_theta_min 0.00
_cell_volume 2069(3)
_computing_cell_refinement 'SAINT v6.45A (Bruker, 2003)'
_computing_data_reduction 'SAINT v6.45A (Bruker, 2003)'
_computing_molecular_graphics 'Olex2 (Dolomanov et al., 2009)'
_computing_publication_material 'Olex2 (Dolomanov et al., 2009)'
_computing_structure_refinement 'olex2.refine (Bourhis et al., 2015)'
_diffrn_ambient_temperature 293(2)
_diffrn_measured_fraction_theta_full 0.9827
_diffrn_measured_fraction_theta_max 0.8853
_diffrn_measurement_device_type 'CCD area detector'
_diffrn_measurement_method 'phi and omega scans'
_diffrn_radiation_monochromator graphite
_diffrn_radiation_type 'Mo K\a'
_diffrn_radiation_wavelength 0.71073
_diffrn_reflns_av_R_equivalents 0.0697
_diffrn_reflns_av_unetI/netI 0.0935
_diffrn_reflns_limit_h_max 16
_diffrn_reflns_limit_h_min -14
_diffrn_reflns_limit_k_max 18
_diffrn_reflns_limit_k_min -17
_diffrn_reflns_limit_l_max 18
_diffrn_reflns_limit_l_min -18
_diffrn_reflns_number 17676
_diffrn_reflns_theta_full 25.0000
_diffrn_reflns_theta_max 28.21
_diffrn_reflns_theta_min 1.70
_diffrn_source_current 30.0
_diffrn_source_power 1.5
_diffrn_source_target Mo
_diffrn_source_voltage 50.0
_exptl_absorpt_coefficient_mu 2.247
_exptl_absorpt_correction_T_max 1
_exptl_absorpt_correction_T_min 0.839300
_exptl_absorpt_correction_type multi-scan
_exptl_absorpt_process_details
;
SADABS v.2.10 (Bruker,2003) was used for absorption correction.
R(int) was 0.0632 before and 0.0428 after correction.
The Ratio of minimum to maximum transmission is 0.8393.
The \l/2 correction factor is 0.0015.
;
_exptl_crystal_colour brown
_exptl_crystal_density_diffrn 2.3681
_exptl_crystal_description block
_exptl_crystal_F_000 1393.3160
_exptl_crystal_size_max 0.32
_exptl_crystal_size_mid 0.23
_exptl_crystal_size_min 0.21
_refine_diff_density_max 4.8730
_refine_diff_density_min -1.5829
_refine_diff_density_rms 0.2763
_refine_ls_d_res_high 0.7517
_refine_ls_d_res_low 11.9445
_refine_ls_extinction_expression Fc^*^=kFc[1+0.001xFc^2^\l^3^/sin(2\q)]^-1/4^
_refine_ls_goodness_of_fit_ref 1.0091
_refine_ls_hydrogen_treatment mixed
_refine_ls_matrix_type full
_refine_ls_number_constraints 24
_refine_ls_number_parameters 516
_refine_ls_number_reflns 9034
_refine_ls_number_restraints 0
_refine_ls_restrained_S_all 1.0091
_refine_ls_R_factor_all 0.0648
_refine_ls_R_factor_gt 0.0508
_refine_ls_shift/su_max 0.0068
_refine_ls_shift/su_mean 0.0001
_refine_ls_structure_factor_coef Fsqd
_refine_ls_weighting_details 'w=1/[\s^2^(Fo^2^)+(0.0580P)^2^] where P=(Fo^2^+2Fc^2^)/3'
_refine_ls_weighting_scheme calc
_refine_ls_wR_factor_gt 0.1291
_refine_ls_wR_factor_ref 0.1371
_reflns_Friedel_coverage 0.0
_reflns_limit_h_max 16
_reflns_limit_h_min -16
_reflns_limit_k_max 16
_reflns_limit_k_min -18
_reflns_limit_l_max 18
_reflns_limit_l_min 0
_reflns_number_gt 6922
_reflns_number_total 9034
_reflns_threshold_expression I>=2u(I)
_cod_data_source_file c4ra07598f2.cif
_cod_data_source_block Ni-POM-DP
_cod_database_code 7219005
_olex2_refinement_description
;
1. Fixed Uiso
 At 1.2 times of:
  All C(H) groups, All N(H) groups
 At 1.5 times of:
  All C(H,H,H) groups, All O(H) groups
2.a Aromatic/amide H refined with riding coordinates:
 C2(H2), C5(H5), C6(H6), C8(H8), C11(H11), C12(H12), N1(H1)
2.b Idealised Me refined as rotating group:
 C4(H4a,H4b,H4c), C10(H10a,H10b,H10c)
2.c Idealised tetrahedral OH refined as rotating group:
 O25(H25)
;
_olex2_submission_special_instructions 'No special instructions were received'

loop_
_space_group_symop_id
_space_group_symop_operation_xyz
1 x,y,z
2 -x,-y,-z

loop_
_atom_site_label
_atom_site_type_symbol
_atom_site_fract_x
_atom_site_fract_y
_atom_site_fract_z
_atom_site_U_iso_or_equiv
_atom_site_adp_type
_atom_site_occupancy
_atom_site_site_symmetry_order
_atom_site_refinement_flags_posn
_atom_site_refinement_flags_adp
_atom_site_refinement_flags_occupancy
C1 C 0.3509(7) 1.0132(6) 0.1178(6) 0.0237(16) Uani 1.000000 1 . . .
C2 C 0.4232(6) 1.0570(7) 0.2297(6) 0.0267(17) Uani 1.000000 1 . . .
H2 H 0.4333(6) 1.0096(7) 0.2621(6) 0.032(2) Uiso 1.000000 1 R . .
C3 C 0.4809(7) 1.1704(7) 0.2943(6) 0.0302(18) Uani 1.000000 1 . . .
C4 C 0.5673(8) 1.2192(8) 0.4164(6) 0.044(2) Uani 1.000000 1 . . .
H4a H 0.639(2) 1.207(4) 0.4213(6) 0.066(4) Uiso 1.000000 1 GR . .
H4b H 0.583(4) 1.2981(12) 0.4533(13) 0.066(4) Uiso 1.000000 1 GR . .
H4c H 0.534(2) 1.183(3) 0.4518(13) 0.066(4) Uiso 1.000000 1 GR . .
C5 C 0.4597(8) 1.2399(7) 0.2434(7) 0.039(2) Uani 1.000000 1 . . .
H5 H 0.4956(8) 1.3173(7) 0.2857(7) 0.047(3) Uiso 1.000000 1 R . .
C6 C 0.3862(8) 1.1930(7) 0.1312(7) 0.041(2) Uani 1.000000 1 . . .
H6 H 0.3710(8) 1.2383(7) 0.0971(7) 0.049(3) Uiso 1.000000 1 R . .
C7 C 0.2828(7) 0.8888(6) 0.0421(6) 0.0233(16) Uani 1.000000 1 . . .
C8 C 0.2928(7) 0.8304(6) -0.0528(6) 0.0257(17) Uani 1.000000 1 . . .
H8 H 0.3433(7) 0.8664(6) -0.0740(6) 0.031(2) Uiso 1.000000 1 R . .
C9 C 0.2251(7) 0.7142(7) -0.1186(6) 0.0309(19) Uani 1.000000 1 . . .
C10 C 0.2382(9) 0.6440(8) -0.2205(7) 0.043(2) Uani 1.000000 1 . . .
H10a H 0.304(3) 0.6874(17) -0.224(3) 0.064(4) Uiso 1.000000 1 GR . .
H10b H 0.251(5) 0.579(3) -0.216(3) 0.064(4) Uiso 1.000000 1 GR . .
H10c H 0.168(2) 0.621(4) -0.2870(7) 0.064(4) Uiso 1.000000 1 GR . .
C11 C 0.1461(7) 0.6659(7) -0.0877(7) 0.0334(19) Uani 1.000000 1 . . .
H11 H 0.0972(7) 0.5908(7) -0.1316(7) 0.040(2) Uiso 1.000000 1 R . .
C12 C 0.1404(8) 0.7302(7) 0.0092(7) 0.038(2) Uani 1.000000 1 . . .
H12 H 0.0887(8) 0.6972(7) 0.0312(7) 0.046(2) Uiso 1.000000 1 R . .
Mo1 Mo 0.76351(5) 0.71529(5) 0.27920(5) 0.01832(15) Uani 1.000000 1 . . .
Mo2 Mo 1.19215(5) 1.08306(5) 0.36430(5) 0.01832(15) Uani 1.000000 1 . . .
Mo3 Mo 0.96945(5) 0.69896(5) 0.34193(5) 0.01756(15) Uani 1.000000 1 . . .
Mo4 Mo 1.21343(5) 0.90816(5) 0.38791(5) 0.01813(15) Uani 1.000000 1 . . .
Mo5 Mo 0.73377(5) 0.95124(5) 0.24733(5) 0.02009(16) Uani 1.000000 1 . . .
Mo6 Mo 0.91672(6) 1.10858(5) 0.28502(5) 0.01980(16) Uani 1.000000 1 . . .
N1 N 0.3359(6) 1.0808(6) 0.0708(5) 0.0357(17) Uani 1.000000 1 . . .
H1 H 0.2927(6) 1.0517(6) -0.0002(5) 0.043(2) Uiso 1.000000 1 R . .
N2 N 0.2068(6) 0.8375(6) 0.0712(5) 0.0295(15) Uani 1.000000 1 . . .
Ni1 Ni 1.0 1.0 0.5 0.0151(3) Uani 1.000000 2 S T P
O0aa O 0.9177(4) 0.8230(4) 0.4056(4) 0.0172(10) Uani 1.000000 1 . . .
O2 O 0.8916(4) 1.0336(4) 0.3764(4) 0.0193(10) Uani 1.000000 1 . . .
O3 O 1.1415(4) 1.0133(4) 0.4505(3) 0.0153(10) Uani 1.000000 1 . . .
O4 O 1.0205(4) 0.8052(4) 0.2576(4) 0.0184(10) Uani 1.000000 1 . . .
O5 O 1.2193(4) 0.9544(4) 0.2753(4) 0.0247(12) Uani 1.000000 1 . . .
O6 O 0.7786(4) 0.9971(4) 0.1471(4) 0.0259(12) Uani 1.000000 1 . . .
O7 O 0.7040(4) 0.8484(4) 0.3218(4) 0.0217(11) Uani 1.000000 1 . . .
O8 O 0.9978(4) 0.9757(4) 0.2351(4) 0.0192(10) Uani 1.000000 1 . . .
O9 O 0.8284(4) 0.6174(4) 0.1990(4) 0.0215(11) Uani 1.000000 1 . . .
O10 O 1.0931(4) 1.1817(4) 0.4006(4) 0.0206(11) Uani 1.000000 1 . . .
O11 O 0.9793(5) 1.1512(5) 0.1840(4) 0.0308(13) Uani 1.000000 1 . . .
O12 O 0.8781(5) 1.2189(5) 0.3328(4) 0.0317(13) Uani 1.000000 1 . . .
O13 O 1.2260(5) 0.7629(4) 0.2885(4) 0.0291(12) Uani 1.000000 1 . . .
O14 O 0.8224(4) 0.8232(4) 0.1988(4) 0.0208(11) Uani 1.000000 1 . . .
O15 O 1.1789(5) 1.1300(5) 0.2406(4) 0.0307(13) Uani 1.000000 1 . . .
O16 O 0.6162(4) 0.6498(4) 0.1276(4) 0.0298(13) Uani 1.000000 1 . . .
O17 O 1.0529(4) 0.6105(4) 0.2638(4) 0.0275(12) Uani 1.000000 1 . . .
O18 O 0.5956(5) 0.8197(5) 0.1039(4) 0.0317(13) Uani 1.000000 1 . . .
O19 O 0.6578(5) 1.0290(5) 0.2873(4) 0.0325(13) Uani 1.000000 1 . . .
O20 O 1.3542(4) 0.9679(4) 0.4886(4) 0.0285(12) Uani 1.000000 1 . . .
O21 O 0.7032(4) 0.6473(4) 0.3374(4) 0.0288(12) Uani 1.000000 1 . . .
O22 O 0.9556(5) 0.6286(4) 0.4150(4) 0.0270(12) Uani 1.000000 1 . . .
O23 O 0.9187(5) 0.7882(4) 0.0668(4) 0.0268(12) Uani 1.000000 1 . . .
O24 O 1.3268(5) 1.1778(4) 0.4616(4) 0.0290(12) Uani 1.000000 1 . . .
O25 O 0.4347(5) 0.6989(5) 0.1228(5) 0.0431(15) Uani 1.000000 1 . . .
H25 H 0.453(5) 0.761(3) 0.174(6) 0.065(2) Uiso 1.000000 1 GR . .
O26 O 1.1552(6) 1.2907(5) 0.1984(6) 0.0507(17) Uani 1.000000 1 . . .
O27 O 1.2523(5) 0.5951(5) 0.3077(5) 0.0409(15) Uani 1.000000 1 . . .
O28 O 1.0654(6) 1.1014(5) 0.0465(4) 0.0447(16) Uani 1.000000 1 . . .
O29 O 1.1252(5) 0.5757(5) 0.1197(4) 0.0413(15) Uani 1.000000 1 . . .
O30 O 0.4587(5) 0.6252(5) -0.0478(5) 0.0411(15) Uiso 1.000000 1 . . .
O31 O 1.1421(4) 0.8123(4) 0.4523(4) 0.0187(10) Uani 1.000000 1 . . .
O33 O 0.4534(7) 0.8378(7) 0.3092(7) 0.076(2) Uiso 1.000000 1 . . .
O34 O 0.4724(8) 0.6044(7) 0.3520(7) 0.083(2) Uiso 1.000000 1 . . .
O35 O 0.2320(9) 0.4704(9) 0.0222(9) 0.106(3) Uiso 1.000000 1 . . .
P1 P 0.93943(16) 0.84960(15) 0.19119(14) 0.0179(4) Uani 1.000000 1 . . .
P2 P 1.16508(18) 0.63669(16) 0.24810(15) 0.0230(4) Uani 1.000000 1 . . .
P3 P 1.0939(2) 1.16690(18) 0.17039(16) 0.0283(5) Uani 1.000000 1 . . .
P4 P 0.53171(18) 0.70038(18) 0.08032(16) 0.0276(5) Uani 1.000000 1 . . .
O36 O 0.5726(6) 0.5570(6) 0.8496(6) 0.063(2) Uiso 1.000000 1 . . .

loop_
_atom_site_aniso_label
_atom_site_aniso_U_11
_atom_site_aniso_U_22
_atom_site_aniso_U_33
_atom_site_aniso_U_12
_atom_site_aniso_U_13
_atom_site_aniso_U_23
C1 0.026(4) 0.031(4) 0.019(3) 0.013(4) 0.013(3) 0.014(3)
C2 0.025(4) 0.036(5) 0.018(3) 0.015(4) 0.009(3) 0.010(3)
C3 0.028(4) 0.036(5) 0.021(4) 0.012(4) 0.011(3) 0.007(4)
C4 0.043(5) 0.049(6) 0.018(4) 0.016(5) 0.004(4) 0.003(4)
C5 0.044(5) 0.026(5) 0.032(4) 0.003(4) 0.010(4) 0.011(4)
C6 0.062(6) 0.031(5) 0.030(4) 0.014(5) 0.016(4) 0.018(4)
C7 0.031(4) 0.028(4) 0.016(3) 0.017(4) 0.011(3) 0.012(3)
C8 0.025(4) 0.033(5) 0.023(4) 0.014(4) 0.014(3) 0.013(3)
C9 0.041(5) 0.035(5) 0.020(4) 0.023(4) 0.010(4) 0.014(4)
C10 0.063(6) 0.042(5) 0.023(4) 0.032(5) 0.018(4) 0.010(4)
C11 0.034(5) 0.030(5) 0.031(4) 0.009(4) 0.011(4) 0.013(4)
C12 0.046(6) 0.033(5) 0.039(5) 0.011(4) 0.021(4) 0.019(4)
Mo1 0.0181(3) 0.0205(3) 0.0142(3) 0.0059(3) 0.0075(2) 0.0061(3)
Mo2 0.0216(3) 0.0207(3) 0.0152(3) 0.0070(3) 0.0113(3) 0.0083(3)
Mo3 0.0205(3) 0.0180(3) 0.0153(3) 0.0079(3) 0.0095(3) 0.0069(2)
Mo4 0.0190(3) 0.0215(3) 0.0166(3) 0.0091(3) 0.0108(3) 0.0079(3)
Mo5 0.0203(3) 0.0264(4) 0.0140(3) 0.0111(3) 0.0065(3) 0.0092(3)
Mo6 0.0258(4) 0.0232(4) 0.0143(3) 0.0112(3) 0.0092(3) 0.0111(3)
N1 0.053(5) 0.031(4) 0.015(3) 0.010(4) 0.010(3) 0.011(3)
N2 0.038(4) 0.031(4) 0.022(3) 0.012(3) 0.014(3) 0.013(3)
Ni1 0.0180(7) 0.0182(7) 0.0114(5) 0.0083(5) 0.0079(5) 0.0070(5)
O0aa 0.022(3) 0.018(3) 0.014(2) 0.009(2) 0.010(2) 0.007(2)
O2 0.020(3) 0.024(3) 0.016(2) 0.010(2) 0.008(2) 0.009(2)
O3 0.017(2) 0.019(3) 0.011(2) 0.007(2) 0.0074(19) 0.0055(19)
O4 0.019(3) 0.021(3) 0.013(2) 0.005(2) 0.007(2) 0.007(2)
O5 0.028(3) 0.026(3) 0.022(3) 0.007(2) 0.018(2) 0.007(2)
O6 0.031(3) 0.030(3) 0.016(2) 0.009(2) 0.008(2) 0.014(2)
O7 0.019(3) 0.031(3) 0.020(2) 0.012(2) 0.011(2) 0.013(2)
O8 0.022(3) 0.023(3) 0.017(2) 0.010(2) 0.010(2) 0.012(2)
O9 0.022(3) 0.022(3) 0.015(2) 0.008(2) 0.007(2) 0.004(2)
O10 0.025(3) 0.018(3) 0.016(2) 0.006(2) 0.008(2) 0.008(2)
O11 0.037(3) 0.044(3) 0.025(3) 0.018(3) 0.019(3) 0.024(3)
O12 0.043(3) 0.036(3) 0.028(3) 0.028(3) 0.017(3) 0.019(3)
O13 0.033(3) 0.024(3) 0.034(3) 0.012(3) 0.023(3) 0.009(2)
O14 0.022(3) 0.024(3) 0.015(2) 0.008(2) 0.008(2) 0.009(2)
O15 0.035(3) 0.041(3) 0.026(3) 0.011(3) 0.021(3) 0.021(3)
O16 0.021(3) 0.036(3) 0.022(3) 0.005(3) 0.007(2) 0.009(2)
O17 0.028(3) 0.021(3) 0.035(3) 0.011(2) 0.020(3) 0.009(2)
O18 0.026(3) 0.037(3) 0.019(3) 0.009(3) 0.001(2) 0.009(2)
O19 0.027(3) 0.044(4) 0.029(3) 0.020(3) 0.013(2) 0.015(3)
O20 0.024(3) 0.030(3) 0.032(3) 0.009(2) 0.013(2) 0.015(3)
O21 0.026(3) 0.033(3) 0.030(3) 0.008(3) 0.018(2) 0.014(2)
O22 0.035(3) 0.023(3) 0.023(3) 0.008(2) 0.011(2) 0.014(2)
O23 0.037(3) 0.030(3) 0.011(2) 0.010(3) 0.012(2) 0.007(2)
O24 0.029(3) 0.030(3) 0.025(3) 0.007(3) 0.012(2) 0.011(2)
O25 0.034(3) 0.041(4) 0.042(4) 0.009(3) 0.019(3) 0.008(3)
O26 0.060(5) 0.040(4) 0.068(5) 0.016(3) 0.036(4) 0.035(4)
O27 0.036(4) 0.047(4) 0.050(4) 0.027(3) 0.018(3) 0.026(3)
O28 0.068(4) 0.052(4) 0.020(3) 0.020(3) 0.025(3) 0.020(3)
O29 0.050(4) 0.050(4) 0.018(3) 0.020(3) 0.015(3) 0.009(3)
O31 0.022(3) 0.019(3) 0.019(2) 0.010(2) 0.010(2) 0.009(2)
P1 0.0213(10) 0.0221(10) 0.0117(8) 0.0082(8) 0.0089(7) 0.0077(7)
P2 0.0280(11) 0.0229(10) 0.0210(9) 0.0133(9) 0.0146(8) 0.0073(8)
P3 0.0421(13) 0.0290(11) 0.0209(9) 0.0111(10) 0.0182(9) 0.0159(9)
P4 0.0197(10) 0.0319(12) 0.0198(9) 0.0064(9) 0.0037(8) 0.0067(9)

loop_
_atom_type_symbol
_atom_type_scat_dispersion_real
_atom_type_scat_dispersion_imag
_atom_type_scat_Cromer_Mann_a1
_atom_type_scat_Cromer_Mann_a2
_atom_type_scat_Cromer_Mann_a3
_atom_type_scat_Cromer_Mann_a4
_atom_type_scat_Cromer_Mann_b1
_atom_type_scat_Cromer_Mann_b2
_atom_type_scat_Cromer_Mann_b3
_atom_type_scat_Cromer_Mann_b4
_atom_type_scat_Cromer_Mann_c
_atom_type_scat_source
_atom_type_scat_dispersion_source
Ni 0.35663 1.12491 12.83760 7.29200 4.44380 2.38000 3.87850 0.25650 12.17630 66.34210 1.03410005569 'International Tables Volume C Table 6.1.1.4 (pp. 500-502)' 'Henke, Gullikson and Davis, At. Data and Nucl. Data Tables, 1993, 54, 2'
C 0.00347 0.00161 2.31000 1.02000 1.58860 0.86500 20.84390 10.20750 0.56870 51.65120 0.215599998832 'International Tables Volume C Table 6.1.1.4 (pp. 500-502)' 'Henke, Gullikson and Davis, At. Data and Nucl. Data Tables, 1993, 54, 2'
H 0.00000 0.00000 0.49300 0.32291 0.14019 0.04081 10.51090 26.12570 3.14236 57.79970 0.0030380000826 'International Tables Volume C Table 6.1.1.4 (pp. 500-502)' 'Henke, Gullikson and Davis, At. Data and Nucl. Data Tables, 1993, 54, 2'
Mo -1.68402 0.70339 3.70250 17.23560 12.88760 3.74290 0.27720 1.09580 11.00400 61.65840 4.38749980927 'International Tables Volume C Table 6.1.1.4 (pp. 500-502)' 'Henke, Gullikson and Davis, At. Data and Nucl. Data Tables, 1993, 54, 2'
O 0.01158 0.00611 3.04850 2.28680 1.54630 0.86700 13.27710 5.70110 0.32390 32.90890 0.250800013542 'International Tables Volume C Table 6.1.1.4 (pp. 500-502)' 'Henke, Gullikson and Davis, At. Data and Nucl. Data Tables, 1993, 54, 2'
N 0.00653 0.00323 12.21260 3.13220 2.01250 1.16630 0.00570 9.89330 28.99750 0.58260 -11.5290002823 'International Tables Volume C Table 6.1.1.4 (pp. 500-502)' 'Henke, Gullikson and Davis, At. Data and Nucl. Data Tables, 1993, 54, 2'
P 0.10434 0.09671 6.43450 4.17910 1.78000 1.49080 1.90670 27.15700 0.52600 68.16450 1.11489999294 'International Tables Volume C Table 6.1.1.4 (pp. 500-502)' 'Henke, Gullikson and Davis, At. Data and Nucl. Data Tables, 1993, 54, 2'

loop_
_geom_angle_atom_site_label_1
_geom_angle_atom_site_label_2
_geom_angle_atom_site_label_3
_geom_angle
_geom_angle_site_symmetry_1
_geom_angle_site_symmetry_3
C7 C1 C2 123.0(7) . .
N1 C1 C2 120.1(7) . .
N1 C1 C7 116.9(6) . .
H2 C2 C1 119.8(5) . .
C3 C2 C1 120.4(8) . .
C3 C2 H2 119.8(5) . .
C4 C3 C2 120.7(8) . .
C5 C3 C2 118.2(7) . .
C5 C3 C4 121.0(8) . .
H4a C4 C3 109.5 . .
H4b C4 C3 109.5 . .
H4b C4 H4a 109.5 . .
H4c C4 C3 109.5 . .
H4c C4 H4a 109.5 . .
H4c C4 H4b 109.5 . .
H5 C5 C3 120.1(5) . .
C6 C5 C3 119.7(8) . .
C6 C5 H5 120.1(5) . .
H6 C6 C5 120.3(5) . .
N1 C6 C5 119.4(8) . .
N1 C6 H6 120.3(5) . .
C8 C7 C1 123.1(7) . .
N2 C7 C1 116.4(6) . .
N2 C7 C8 120.5(7) . .
H8 C8 C7 120.5(5) . .
C9 C8 C7 119.1(7) . .
C9 C8 H8 120.5(4) . .
C10 C9 C8 121.3(8) . .
C11 C9 C8 118.4(7) . .
C11 C9 C10 120.3(8) . .
H10a C10 C9 109.5 . .
H10b C10 C9 109.5 . .
H10b C10 H10a 109.5 . .
H10c C10 C9 109.5 . .
H10c C10 H10a 109.5 . .
H10c C10 H10b 109.5 . .
H11 C11 C9 120.4(5) . .
C12 C11 C9 119.3(8) . .
C12 C11 H11 120.4(5) . .
H12 C12 C11 119.3(5) . .
N2 C12 C11 121.4(8) . .
N2 C12 H12 119.3(5) . .
O7 Mo1 O0aa 85.57(18) . .
O9 Mo1 O0aa 95.41(18) . .
O9 Mo1 O7 156.08(19) . .
O14 Mo1 O0aa 80.37(17) . .
O14 Mo1 O7 73.66(17) . .
O14 Mo1 O9 82.91(18) . .
O16 Mo1 O0aa 157.7(2) . .
O16 Mo1 O7 83.2(2) . .
O16 Mo1 O9 87.3(2) . .
O16 Mo1 O14 77.98(19) . .
O21 Mo1 O0aa 102.9(2) . .
O21 Mo1 O7 97.2(2) . .
O21 Mo1 O9 105.8(2) . .
O21 Mo1 O14 170.1(2) . .
O21 Mo1 O16 97.6(2) . .
O3 Mo2 Mo6 84.96(13) . .
O5 Mo2 Mo6 122.47(15) . .
O5 Mo2 O3 94.87(19) . .
O8 Mo2 Mo6 40.66(11) . .
O8 Mo2 O3 80.64(17) . .
O8 Mo2 O5 82.40(19) . .
O10 Mo2 Mo6 33.05(13) . .
O10 Mo2 O3 85.73(18) . .
O10 Mo2 O5 155.5(2) . .
O10 Mo2 O8 73.47(17) . .
O15 Mo2 Mo6 76.67(15) . .
O15 Mo2 O3 159.0(2) . .
O15 Mo2 O5 86.6(2) . .
O15 Mo2 O8 78.80(19) . .
O15 Mo2 O10 84.38(19) . .
O24 Mo2 Mo6 130.83(18) . .
O24 Mo2 O3 101.6(2) . .
O24 Mo2 O5 105.6(2) . .
O24 Mo2 O8 171.3(2) . .
O24 Mo2 O10 98.2(2) . .
O24 Mo2 O15 98.1(2) . .
O0aa Mo3 Mo4 85.32(13) . .
O4 Mo3 Mo4 40.55(11) . .
O4 Mo3 O0aa 80.87(17) . .
O9 Mo3 Mo4 122.22(14) . .
O9 Mo3 O0aa 95.34(19) . .
O9 Mo3 O4 82.37(18) . .
O17 Mo3 Mo4 76.61(14) . .
O17 Mo3 O0aa 160.05(19) . .
O17 Mo3 O4 79.91(18) . .
O17 Mo3 O9 87.4(2) . .
O22 Mo3 Mo4 130.70(17) . .
O22 Mo3 O0aa 102.0(2) . .
O22 Mo3 O4 170.9(2) . .
O22 Mo3 O9 105.7(2) . .
O22 Mo3 O17 96.2(2) . .
O31 Mo3 Mo4 33.21(12) . .
O31 Mo3 O0aa 86.57(18) . .
O31 Mo3 O4 73.56(17) . .
O31 Mo3 O9 155.25(19) . .
O31 Mo3 O17 82.93(19) . .
O31 Mo3 O22 97.9(2) . .
O3 Mo4 Mo3 85.49(13) . .
O4 Mo4 Mo3 41.13(11) . .
O4 Mo4 O3 81.76(17) . .
O5 Mo4 Mo3 123.25(15) . .
O5 Mo4 O3 95.49(19) . .
O5 Mo4 O4 82.71(18) . .
O13 Mo4 Mo3 77.09(14) . .
O13 Mo4 O3 159.59(19) . .
O13 Mo4 O4 78.13(19) . .
O13 Mo4 O5 85.5(2) . .
O20 Mo4 Mo3 131.00(17) . .
O20 Mo4 O3 102.1(2) . .
O20 Mo4 O4 171.5(2) . .
O20 Mo4 O5 104.4(2) . .
O20 Mo4 O13 97.4(2) . .
O31 Mo4 Mo3 33.29(13) . .
O31 Mo4 O3 86.04(18) . .
O31 Mo4 O4 74.23(17) . .
O31 Mo4 O5 156.44(19) . .
O31 Mo4 O13 85.16(19) . .
O31 Mo4 O20 98.3(2) . .
O6 Mo5 O2 95.24(19) . .
O7 Mo5 O2 86.42(19) . .
O7 Mo5 O6 156.7(2) . .
O14 Mo5 O2 80.66(17) . .
O14 Mo5 O6 83.35(19) . .
O14 Mo5 O7 73.98(17) . .
O18 Mo5 O2 158.6(2) . .
O18 Mo5 O6 86.1(2) . .
O18 Mo5 O7 84.1(2) . .
O18 Mo5 O14 78.29(19) . .
O19 Mo5 O2 101.9(2) . .
O19 Mo5 O6 105.2(2) . .
O19 Mo5 O7 97.1(2) . .
O19 Mo5 O14 170.6(2) . .
O19 Mo5 O18 98.3(2) . .
O2 Mo6 Mo2 85.25(13) . .
O6 Mo6 Mo2 122.87(15) . .
O6 Mo6 O2 94.78(19) . .
O8 Mo6 Mo2 41.04(12) . .
O8 Mo6 O2 80.11(17) . .
O8 Mo6 O6 82.56(19) . .
O10 Mo6 Mo2 33.33(13) . .
O10 Mo6 O2 86.59(18) . .
O10 Mo6 O6 156.1(2) . .
O10 Mo6 O8 74.13(17) . .
O11 Mo6 Mo2 76.78(15) . .
O11 Mo6 O2 159.2(2) . .
O11 Mo6 O6 86.5(2) . .
O11 Mo6 O8 79.48(19) . .
O11 Mo6 O10 84.09(19) . .
O12 Mo6 Mo2 130.66(19) . .
O12 Mo6 O2 102.0(2) . .
O12 Mo6 O6 105.3(2) . .
O12 Mo6 O8 171.6(2) . .
O12 Mo6 O10 97.7(2) . .
O12 Mo6 O11 97.7(2) . .
C6 N1 C1 122.0(7) . .
H1 N1 C1 119.0(4) . .
H1 N1 C6 119.0(4) . .
C12 N2 C7 121.3(7) . .
O0aa Ni1 O0aa 180.0 . 2_776
O2 Ni1 O0aa 95.31(18) 2_776 2_776
O2 Ni1 O0aa 95.31(18) . .
O2 Ni1 O0aa 84.69(18) 2_776 .
O2 Ni1 O0aa 84.69(18) . 2_776
O2 Ni1 O2 180.0 2_776 .
O3 Ni1 O0aa 84.25(17) . 2_776
O3 Ni1 O0aa 95.75(17) 2_776 2_776
O3 Ni1 O0aa 95.75(17) . .
O3 Ni1 O0aa 84.25(17) 2_776 .
O3 Ni1 O2 94.71(17) 2_776 2_776
O3 Ni1 O2 94.71(17) . .
O3 Ni1 O2 85.29(17) . 2_776
O3 Ni1 O2 85.29(17) 2_776 .
O3 Ni1 O3 180.0 2_776 .
Mo3 O0aa Mo1 81.79(17) . .
Ni1 O0aa Mo1 136.1(2) 2_776 .
Ni1 O0aa Mo3 135.2(2) 2_776 .
Mo6 O2 Mo5 82.16(17) . .
Ni1 O2 Mo5 135.5(2) 2_776 .
Ni1 O2 Mo6 135.9(2) 2_776 .
Mo4 O3 Mo2 81.76(15) . .
Ni1 O3 Mo2 135.5(2) . .
Ni1 O3 Mo4 134.7(2) . .
Mo4 O4 Mo3 98.33(17) . .
P1 O4 Mo3 126.2(3) . .
P1 O4 Mo4 124.5(3) . .
Mo4 O5 Mo2 83.84(17) . .
Mo6 O6 Mo5 83.86(18) . .
Mo5 O7 Mo1 113.8(2) . .
Mo6 O8 Mo2 98.31(18) . .
P1 O8 Mo2 125.2(3) . .
P1 O8 Mo6 126.7(3) . .
Mo3 O9 Mo1 83.37(17) . .
Mo6 O10 Mo2 113.6(2) . .
P3 O11 Mo6 136.5(3) . .
P2 O13 Mo4 135.0(3) . .
Mo5 O14 Mo1 98.26(17) . .
P1 O14 Mo1 126.2(3) . .
P1 O14 Mo5 124.9(3) . .
P3 O15 Mo2 137.2(3) . .
P4 O16 Mo1 131.9(3) . .
P2 O17 Mo3 137.2(3) . .
P4 O18 Mo5 130.4(3) . .
P4 O25 H25 109.5 . .
Mo4 O31 Mo3 113.5(2) . .
O8 P1 O4 111.3(3) . .
O14 P1 O4 109.4(3) . .
O14 P1 O8 110.3(3) . .
O23 P1 O4 106.8(3) . .
O23 P1 O8 108.6(3) . .
O23 P1 O14 110.4(3) . .
O17 P2 O13 112.8(3) . .
O27 P2 O13 109.2(3) . .
O27 P2 O17 111.2(3) . .
O29 P2 O13 107.3(3) . .
O29 P2 O17 105.9(3) . .
O29 P2 O27 110.3(3) . .
O15 P3 O11 112.3(3) . .
O26 P3 O11 110.9(3) . .
O26 P3 O15 110.6(4) . .
O28 P3 O11 109.9(3) . .
O28 P3 O15 109.6(3) . .
O28 P3 O26 103.0(4) . .
O18 P4 O16 112.3(3) . .
O25 P4 O16 112.4(3) . .
O25 P4 O18 110.1(3) . .
O30 P4 O16 109.5(3) . .
O30 P4 O18 109.6(3) . .
O30 P4 O25 102.6(3) . .

loop_
_geom_bond_atom_site_label_1
_geom_bond_atom_site_label_2
_geom_bond_distance
_geom_bond_site_symmetry_2
C1 C2 1.368(10) .
C1 C7 1.515(10) .
C1 N1 1.334(9) .
C2 H2 0.9300 .
C2 C3 1.370(11) .
C3 C4 1.514(10) .
C3 C5 1.408(11) .
C4 H4a 0.9600 .
C4 H4b 0.9600 .
C4 H4c 0.9600 .
C5 H5 0.9300 .
C5 C6 1.370(11) .
C6 H6 0.9300 .
C6 N1 1.347(10) .
C7 C8 1.366(9) .
C7 N2 1.351(9) .
C8 H8 0.9300 .
C8 C9 1.419(11) .
C9 C10 1.511(10) .
C9 C11 1.380(11) .
C10 H10a 0.9600 .
C10 H10b 0.9600 .
C10 H10c 0.9600 .
C11 H11 0.9300 .
C11 C12 1.380(11) .
C12 H12 0.9300 .
C12 N2 1.319(10) .
Mo1 O0aa 1.978(5) .
Mo1 O7 2.093(5) .
Mo1 O9 1.949(5) .
Mo1 O14 2.329(5) .
Mo1 O16 2.068(5) .
Mo1 O21 1.689(5) .
Mo2 Mo6 3.485(3) .
Mo2 O3 1.993(4) .
Mo2 O5 1.946(5) .
Mo2 O8 2.312(5) .
Mo2 O10 2.090(5) .
Mo2 O15 2.050(5) .
Mo2 O24 1.681(5) .
Mo3 Mo4 3.494(2) .
Mo3 O0aa 1.980(5) .
Mo3 O4 2.323(5) .
Mo3 O9 1.948(5) .
Mo3 O17 2.055(5) .
Mo3 O22 1.680(5) .
Mo3 O31 2.092(5) .
Mo4 O3 1.977(4) .
Mo4 O4 2.296(5) .
Mo4 O5 1.943(5) .
Mo4 O13 2.066(5) .
Mo4 O20 1.690(5) .
Mo4 O31 2.087(5) .
Mo5 O2 1.975(5) .
Mo5 O6 1.951(5) .
Mo5 O7 2.096(5) .
Mo5 O14 2.311(5) .
Mo5 O18 2.062(5) .
Mo5 O19 1.668(5) .
Mo6 O2 1.991(5) .
Mo6 O6 1.949(5) .
Mo6 O8 2.295(5) .
Mo6 O10 2.074(5) .
Mo6 O11 2.059(5) .
Mo6 O12 1.673(5) .
N1 H1 0.8600 .
Ni1 O0aa 2.125(5) .
Ni1 O0aa 2.125(5) 2_776
Ni1 O2 2.117(5) .
Ni1 O2 2.117(5) 2_776
Ni1 O3 2.159(4) .
Ni1 O3 2.159(4) 2_776
O4 P1 1.542(5) .
O8 P1 1.530(5) .
O11 P3 1.535(6) .
O13 P2 1.546(6) .
O14 P1 1.527(5) .
O15 P3 1.525(6) .
O16 P4 1.511(6) .
O17 P2 1.527(5) .
O18 P4 1.534(6) .
O23 P1 1.563(5) .
O25 H25 0.8200 .
O25 P4 1.558(6) .
O26 P3 1.562(6) .
O27 P2 1.513(6) .
O28 P3 1.534(6) .
O29 P2 1.552(5) .
O30 P4 1.549(6) .
